data_4133311
loop_
_publ_author_name
'Hu, Lu'
'Yin, Ping'
'Zhao, Gang'
'He, Chunlin'
'Imler, Gregory H.'
'Parrish, Damon A.'
'Gao, Haixiang'
'Shreeve, Jean'ne M.'

_publ_section_title
;
 Conjugated Energetic Salts Based on Fused Rings: Insensitive and Highly
 Dense Materials.
;
_journal_issue 44
_journal_name_full 'Journal of the American Chemical Society'
_journal_page_first 15001
_journal_page_last 15007
_journal_paper_doi 10.1021/jacs.8b09519
_journal_volume 140
_journal_year 2018
_chemical_formula_moiety 'C3 H N8 O2, H4 N O'
_chemical_formula_sum 'C3 H5 N9 O3'
_chemical_formula_weight 215.16
_space_group_crystal_system monoclinic
_space_group_IT_number 14
_space_group_name_Hall '-P 2ybc'
_space_group_name_H-M_alt 'P 1 21/c 1'
_atom_sites_solution_hydrogens mixed
_audit_creation_method SHELXL-2014/7
_cell_angle_alpha 90
_cell_angle_beta 97.0480(10)
_cell_angle_gamma 90
_cell_formula_units_Z 4
_cell_length_a 7.1275(2)
_cell_length_b 13.5886(4)
_cell_length_c 8.1305(2)
_cell_measurement_reflns_used 3330
_cell_measurement_temperature 293(2)
_cell_measurement_theta_max 29.613
_cell_measurement_theta_min 2.998
_cell_volume 781.51(4)
_computing_cell_refinement 'Bruker APEX3 v2015.5-2 (Bruker, 2015)'
_computing_data_collection 'Bruker APEX3 v2015.5-2 (Bruker, 2015)'
_computing_data_reduction
;
Bruker SAINT v8.34A (Bruker, 2013), Bruker XPREP v2014/2 (Bruker, 2014)
;
_computing_molecular_graphics 'Bruker SHELXTL v2014/7 (Bruker, 2014)'
_computing_publication_material 'Bruker SHELXTL v2014/7 (Bruker, 2014)'
_computing_structure_refinement 'SHELXL-2014/7 (Sheldrick, 2014)'
_computing_structure_solution 'Bruker SHELXTL v2014/7 (Bruker, 2014)'
_diffrn_ambient_temperature 293(2)
_diffrn_measured_fraction_theta_full 0.995
_diffrn_measured_fraction_theta_max 0.973
_diffrn_measurement_device_type 'Bruker SMART APEX II CCD'
_diffrn_measurement_method '\w scans'
_diffrn_radiation_monochromator graphite
_diffrn_radiation_source 'fine focus sealed tube'
_diffrn_radiation_type MoK\a
_diffrn_radiation_wavelength 0.71073
_diffrn_reflns_av_R_equivalents 0.0276
_diffrn_reflns_av_unetI/netI 0.0216
_diffrn_reflns_Laue_measured_fraction_full 0.995
_diffrn_reflns_Laue_measured_fraction_max 0.973
_diffrn_reflns_limit_h_max 8
_diffrn_reflns_limit_h_min -9
_diffrn_reflns_limit_k_max 18
_diffrn_reflns_limit_k_min -19
_diffrn_reflns_limit_l_max 11
_diffrn_reflns_limit_l_min -11
_diffrn_reflns_number 9187
_diffrn_reflns_point_group_measured_fraction_full 0.995
_diffrn_reflns_point_group_measured_fraction_max 0.973
_diffrn_reflns_theta_full 25.242
_diffrn_reflns_theta_max 29.923
_diffrn_reflns_theta_min 2.936
_exptl_absorpt_coefficient_mu 0.159
_exptl_absorpt_correction_T_max 0.7460
_exptl_absorpt_correction_T_min 0.7082
_exptl_absorpt_correction_type multi-scan
_exptl_absorpt_process_details 'SADABS v2014/5 (Bruker, 2008)'
_exptl_crystal_colour 'clear yellow'
_exptl_crystal_density_diffrn 1.829
_exptl_crystal_description plate
_exptl_crystal_F_000 440
_exptl_crystal_size_max 0.243
_exptl_crystal_size_mid 0.120
_exptl_crystal_size_min 0.043
_refine_diff_density_max 0.191
_refine_diff_density_min -0.309
_refine_diff_density_rms 0.068
_refine_ls_extinction_method none
_refine_ls_goodness_of_fit_ref 1.057
_refine_ls_hydrogen_treatment mixed
_refine_ls_matrix_type full
_refine_ls_number_parameters 140
_refine_ls_number_reflns 2197
_refine_ls_number_restraints 0
_refine_ls_restrained_S_all 1.057
_refine_ls_R_factor_all 0.0442
_refine_ls_R_factor_gt 0.0353
_refine_ls_shift/su_max 0.000
_refine_ls_shift/su_mean 0.000
_refine_ls_structure_factor_coef Fsqd
_refine_ls_weighting_details 'w=1/[\s^2^(Fo^2^)+(0.0530P)^2^+0.1572P] where P=(Fo^2^+2Fc^2^)/3'
_refine_ls_weighting_scheme calc
_refine_ls_wR_factor_gt 0.0925
_refine_ls_wR_factor_ref 0.0987
_reflns_Friedel_coverage 0.000
_reflns_number_gt 1822
_reflns_number_total 2197
_reflns_threshold_expression 'I > 2\s(I)'
_cod_data_source_file ja8b09519_si_003.cif
_cod_data_source_block shrv616
_cod_original_sg_symbol_H-M 'P 21/c'
_cod_database_code 4133311
_shelx_shelxl_version_number 2014/7
_shelx_space_group_comment
;
The symmetry employed for this shelxl refinement is uniquely defined
by the following loop, which should always be used as a source of
symmetry information in preference to the above space-group names.
They are only intended as comments.
;
_shelx_estimated_absorpt_t_min 0.962
_shelx_estimated_absorpt_t_max 0.993

loop_
_space_group_symop_operation_xyz
'x, y, z'
'-x, y+1/2, -z+1/2'
'-x, -y, -z'
'x, -y-1/2, z-1/2'

loop_
_atom_site_label
_atom_site_type_symbol
_atom_site_fract_x
_atom_site_fract_y
_atom_site_fract_z
_atom_site_U_iso_or_equiv
_atom_site_adp_type
_atom_site_occupancy
_atom_site_site_symmetry_order
_atom_site_calc_flag
_atom_site_refinement_flags_posn
_atom_site_refinement_flags_adp
N1 N 0.86491(14) 0.40231(7) 0.30094(12) 0.0244(2) Uani 1 1 d . .
C2 C 0.77771(16) 0.32777(8) 0.22215(13) 0.0216(2) Uani 1 1 d . .
N3 N 0.61327(14) 0.28426(7) 0.25695(12) 0.0253(2) Uani 1 1 d . .
N4 N 0.51633(13) 0.32811(7) 0.36488(12) 0.0227(2) Uani 1 1 d . .
O5 O 0.55801(13) 0.40769(6) 0.43454(11) 0.0283(2) Uani 1 1 d . .
O6 O 0.36830(14) 0.28318(7) 0.39243(13) 0.0382(2) Uani 1 1 d . .
N7 N 0.83829(16) 0.27615(8) 0.08577(13) 0.0294(2) Uani 1 1 d . .
N8 N 0.98335(16) 0.30599(8) 0.02162(13) 0.0304(2) Uani 1 1 d . .
C9 C 1.07641(16) 0.38617(8) 0.09250(14) 0.0241(2) Uani 1 1 d . .
N10 N 1.22504(15) 0.43232(8) 0.04676(13) 0.0291(2) Uani 1 1 d . .
N11 N 1.26635(15) 0.50686(8) 0.16002(13) 0.0309(2) Uani 1 1 d . .
C12 C 1.14338(17) 0.50408(9) 0.26898(15) 0.0282(3) Uani 1 1 d . .
H12 H 1.1414 0.5467 0.3583 0.034 Uiso 1 1 calc R U
N13 N 1.02071(13) 0.42928(7) 0.22978(11) 0.0217(2) Uani 1 1 d . .
N14 N 0.37375(14) 0.40093(7) 0.73105(12) 0.0242(2) Uani 1 1 d . .
H14A H 0.4148 0.4565 0.6898 0.036 Uiso 1 1 calc R U
H14B H 0.4613 0.3544 0.7294 0.036 Uiso 1 1 calc R U
H14C H 0.3511 0.4110 0.8350 0.036 Uiso 1 1 calc R U
O15 O 0.20645(13) 0.37078(7) 0.63477(12) 0.0336(2) Uani 1 1 d . .
H15 H 0.244(3) 0.3410(14) 0.556(2) 0.050 Uiso 1 1 d . U

loop_
_atom_site_aniso_label
_atom_site_aniso_U_11
_atom_site_aniso_U_22
_atom_site_aniso_U_33
_atom_site_aniso_U_23
_atom_site_aniso_U_13
_atom_site_aniso_U_12
N1 0.0219(5) 0.0269(5) 0.0255(5) -0.0046(4) 0.0070(4) -0.0035(4)
C2 0.0229(5) 0.0202(5) 0.0217(5) -0.0017(4) 0.0031(4) 0.0014(4)
N3 0.0259(5) 0.0237(5) 0.0274(5) -0.0062(4) 0.0076(4) -0.0034(4)
N4 0.0233(5) 0.0210(4) 0.0242(4) -0.0010(3) 0.0042(4) -0.0017(3)
O5 0.0327(5) 0.0201(4) 0.0340(5) -0.0061(3) 0.0118(4) -0.0039(3)
O6 0.0334(5) 0.0363(5) 0.0484(5) -0.0139(4) 0.0192(4) -0.0155(4)
N7 0.0306(6) 0.0286(5) 0.0303(5) -0.0089(4) 0.0089(4) -0.0021(4)
N8 0.0307(5) 0.0321(5) 0.0297(5) -0.0078(4) 0.0093(4) -0.0009(4)
C9 0.0223(5) 0.0289(6) 0.0215(5) -0.0008(4) 0.0043(4) 0.0035(4)
N10 0.0253(5) 0.0360(6) 0.0269(5) -0.0007(4) 0.0068(4) -0.0004(4)
N11 0.0242(5) 0.0360(6) 0.0327(5) -0.0010(4) 0.0046(4) -0.0032(4)
C12 0.0228(6) 0.0311(6) 0.0309(6) -0.0056(4) 0.0040(5) -0.0045(4)
N13 0.0192(5) 0.0248(5) 0.0212(4) -0.0024(3) 0.0031(3) 0.0006(3)
N14 0.0237(5) 0.0241(5) 0.0255(5) -0.0001(3) 0.0056(4) -0.0022(4)
O15 0.0233(5) 0.0400(5) 0.0374(5) -0.0078(4) 0.0033(4) -0.0045(4)

loop_
_atom_type_symbol
_atom_type_description
_atom_type_scat_dispersion_real
_atom_type_scat_dispersion_imag
_atom_type_scat_source
C C 0.0033 0.0016 'International Tables Vol C Tables 4.2.6.8 and 6.1.1.4'
H H 0.0000 0.0000 'International Tables Vol C Tables 4.2.6.8 and 6.1.1.4'
N N 0.0061 0.0033 'International Tables Vol C Tables 4.2.6.8 and 6.1.1.4'
O O 0.0106 0.0060 'International Tables Vol C Tables 4.2.6.8 and 6.1.1.4'

loop_
_geom_angle_atom_site_label_1
_geom_angle_atom_site_label_2
_geom_angle_atom_site_label_3
_geom_angle
C2 N1 N13 111.19(9)
N1 C2 N3 126.62(10)
N1 C2 N7 126.12(10)
N3 C2 N7 107.26(9)
N4 N3 C2 118.11(9)
O5 N4 O6 119.96(9)
O5 N4 N3 125.48(9)
O6 N4 N3 114.55(9)
N8 N7 C2 119.92(10)
N7 N8 C9 117.11(10)
N10 C9 N13 110.51(10)
N10 C9 N8 128.59(10)
N13 C9 N8 120.90(10)
C9 N10 N11 105.89(10)
C12 N11 N10 108.81(10)
N11 C12 N13 109.05(10)
N11 C12 H12 125.5
N13 C12 H12 125.5
C12 N13 C9 105.74(10)
C12 N13 N1 129.66(9)
C9 N13 N1 124.50(9)
O15 N14 H14A 109.5
O15 N14 H14B 109.5
H14A N14 H14B 109.5
O15 N14 H14C 109.5
H14A N14 H14C 109.5
H14B N14 H14C 109.5
N14 O15 H15 103.7(13)

loop_
_geom_bond_atom_site_label_1
_geom_bond_atom_site_label_2
_geom_bond_distance
N1 C2 1.3135(14)
N1 N13 1.3637(13)
C2 N3 1.3729(15)
C2 N7 1.4232(14)
N3 N4 1.3234(13)
N4 O5 1.2397(12)
N4 O6 1.2626(13)
N7 N8 1.2798(15)
N8 C9 1.3657(16)
C9 N10 1.3231(15)
C9 N13 1.3621(14)
N10 N11 1.3763(15)
N11 C12 1.3210(17)
C12 N13 1.3530(15)
C12 H12 0.9300
N14 O15 1.4048(13)
N14 H14A 0.8900
N14 H14B 0.8900
N14 H14C 0.8900
O15 H15 0.83(2)

loop_
_geom_hbond_atom_site_label_D
_geom_hbond_atom_site_label_H
_geom_hbond_atom_site_label_A
_geom_hbond_distance_DH
_geom_hbond_distance_HA
_geom_hbond_distance_DA
_geom_hbond_angle_DHA
_geom_hbond_site_symmetry_A
C12 H12 O5 0.93 2.63 3.2433(15) 123.9 3_766
N14 H14A O5 0.89 2.12 2.9955(12) 165.8 3_666
N14 H14B N3 0.89 2.17 3.0337(13) 163.2 4_566
N14 H14C N10 0.89 2.06 2.9261(14) 164.7 1_456
O15 H15 N4 0.83(2) 2.64(2) 3.3494(13) 145.1(17) .
O15 H15 O6 0.83(2) 1.86(2) 2.6810(14) 170.5(19) .

loop_
_geom_torsion_atom_site_label_1
_geom_torsion_atom_site_label_2
_geom_torsion_atom_site_label_3
_geom_torsion_atom_site_label_4
_geom_torsion
N13 N1 C2 N3 -177.68(10)
N13 N1 C2 N7 3.29(16)
N1 C2 N3 N4 9.90(18)
N7 C2 N3 N4 -170.92(9)
C2 N3 N4 O5 2.45(17)
C2 N3 N4 O6 -179.03(10)
N1 C2 N7 N8 -5.12(19)
N3 C2 N7 N8 175.70(11)
C2 N7 N8 C9 1.66(18)
N7 N8 C9 N10 -177.89(12)
N7 N8 C9 N13 2.72(18)
N13 C9 N10 N11 0.58(13)
N8 C9 N10 N11 -178.87(12)
C9 N10 N11 C12 -0.21(14)
N10 N11 C12 N13 -0.24(14)
N11 C12 N13 C9 0.57(13)
N11 C12 N13 N1 -175.80(11)
N10 C9 N13 C12 -0.72(13)
N8 C9 N13 C12 178.77(11)
N10 C9 N13 N1 175.90(10)
N8 C9 N13 N1 -4.61(17)
C2 N1 N13 C12 177.22(11)
C2 N1 N13 C9 1.46(15)
